data_1548066
loop_
_publ_author_name
'Du, Aobing'
'Zhang, Zhonghua'
'Qu, Hongtao'
'Cui, Zili'
'Qiao, Lixin'
'Wang, Longlong'
'Chai, Jingchao'
'Lu, Tao'
'Dong, Shanmu'
'Dong, Tiantian'
'Xu, Huimin'
'Zhou, Xinhong'
'Cui, Guanglei'

_publ_section_title
;
 An efficient organic magnesium borate based electrolyte with
 non-nucleophilic characteristic for magnesium sulfur battery
;
_journal_name_full 'Energy &amp; Environmental Science'
_journal_paper_doi 10.1039/C7EE02304A
_journal_year 2017
_chemical_formula_moiety 'C16 H39 Cl2 Mg2 O8, 2(Al Cl4)'
_chemical_formula_sum 'C16 H39 Al2 Cl10 Mg2 O8'
_chemical_formula_weight 816.55
_space_group_crystal_system orthorhombic
_space_group_IT_number 29
_space_group_name_Hall 'P 2c -2ac'
_space_group_name_H-M_alt 'P c a 21'
_symmetry_space_group_name_Hall 'P 2c -2ac'
_symmetry_space_group_name_H-M 'P c a 21'
_atom_sites_solution_hydrogens geom
_atom_sites_solution_primary dual
_audit_creation_date 2017-10-20
_audit_creation_method
;
Olex2 1.2
(compiled 2017.08.10 svn.r3458 for OlexSys, GUI svn.r5381)
;
_audit_update_record
;
2017-10-30 deposited with the CCDC.
2017-11-16 downloaded from the CCDC.
;
_cell_angle_alpha 90
_cell_angle_beta 90
_cell_angle_gamma 90
_cell_formula_units_Z 4
_cell_length_a 26.533(5)
_cell_length_b 7.3366(14)
_cell_length_c 19.239(4)
_cell_measurement_reflns_used 9663
_cell_measurement_temperature 175
_cell_measurement_theta_max 25.858
_cell_measurement_theta_min 3.070
_cell_volume 3745.1(13)
_computing_cell_refinement 'SAINT v8.37A (Bruker, 2015)'
_computing_data_reduction 'SAINT v8.37A (Bruker, 2015)'
_computing_molecular_graphics 'Olex2 (Dolomanov et al., 2009)'
_computing_publication_material 'Olex2 (Dolomanov et al., 2009)'
_computing_structure_refinement 'ShelXL (Sheldrick, 2015)'
_computing_structure_solution 'ShelXT (Sheldrick, 2015)'
_diffrn_ambient_temperature 175.01
_diffrn_measured_fraction_theta_full 0.991
_diffrn_measured_fraction_theta_max 0.991
_diffrn_measurement_device_type 'Bruker APEX-II CCD'
_diffrn_measurement_method '\w scans'
_diffrn_radiation_type MoK\a
_diffrn_radiation_wavelength 0.71073
_diffrn_reflns_av_R_equivalents 0.1050
_diffrn_reflns_av_unetI/netI 0.0741
_diffrn_reflns_Laue_measured_fraction_full 0.991
_diffrn_reflns_Laue_measured_fraction_max 0.991
_diffrn_reflns_limit_h_max 31
_diffrn_reflns_limit_h_min -31
_diffrn_reflns_limit_k_max 8
_diffrn_reflns_limit_k_min -8
_diffrn_reflns_limit_l_max 22
_diffrn_reflns_limit_l_min -22
_diffrn_reflns_number 36723
_diffrn_reflns_point_group_measured_fraction_full 0.991
_diffrn_reflns_point_group_measured_fraction_max 0.991
_diffrn_reflns_theta_full 25.007
_diffrn_reflns_theta_max 25.007
_diffrn_reflns_theta_min 2.615
_diffrn_standards_number 0
_exptl_absorpt_coefficient_mu 0.858
_exptl_absorpt_correction_T_max 0.7283
_exptl_absorpt_correction_T_min 0.5615
_exptl_absorpt_correction_type multi-scan
_exptl_absorpt_process_details
'SADABS-2016/2 (Bruker,2016/2) was used for absorption correction. wR2(int) was 0.1222 before and 0.0978 after correction. The Ratio of minimum to maximum transmission is 0.7710. The \l/2 correction factor is Not present.'
_exptl_crystal_colour colourless
_exptl_crystal_colour_primary colourless
_exptl_crystal_density_diffrn 1.448
_exptl_crystal_description block
_exptl_crystal_F_000 1676
_exptl_crystal_size_max 0.28
_exptl_crystal_size_mid 0.15
_exptl_crystal_size_min 0.11
_refine_diff_density_max 0.992
_refine_diff_density_min -0.706
_refine_diff_density_rms 0.183
_refine_ls_abs_structure_details
;
 Refined as an inversion twin.
;
_refine_ls_abs_structure_Flack 0.4(3)
_refine_ls_extinction_coef 0.0074(18)
_refine_ls_extinction_expression Fc^*^=kFc[1+0.001xFc^2^\l^3^/sin(2\q)]^-1/4^
_refine_ls_extinction_method 'SHELXL-2014/7 (Sheldrick 2014'
_refine_ls_goodness_of_fit_ref 1.038
_refine_ls_hydrogen_treatment constr
_refine_ls_matrix_type full
_refine_ls_number_parameters 353
_refine_ls_number_reflns 6514
_refine_ls_number_restraints 367
_refine_ls_restrained_S_all 1.024
_refine_ls_R_factor_all 0.1220
_refine_ls_R_factor_gt 0.1035
_refine_ls_shift/su_max 0.000
_refine_ls_shift/su_mean 0.000
_refine_ls_structure_factor_coef Fsqd
_refine_ls_weighting_details 'w=1/[\s^2^(Fo^2^)+(0.1610P)^2^+36.1240P] where P=(Fo^2^+2Fc^2^)/3'
_refine_ls_weighting_scheme calc
_refine_ls_wR_factor_gt 0.2926
_refine_ls_wR_factor_ref 0.3032
_reflns_Friedel_coverage 0.936
_reflns_Friedel_fraction_full 0.991
_reflns_Friedel_fraction_max 0.991
_reflns_number_gt 5270
_reflns_number_total 6514
_reflns_threshold_expression 'I > 2\s(I)'
_cod_data_source_file c7ee02304a4.cif
_cod_data_source_block mo_1019_2_0ma
_cod_database_code 1548066
_shelx_shelxl_version_number 2014/7
_shelx_space_group_comment
;
The symmetry employed for this shelxl refinement is uniquely defined
by the following loop, which should always be used as a source of
symmetry information in preference to the above space-group names.
They are only intended as comments.
;
_shelx_estimated_absorpt_t_max 0.911
_shelx_estimated_absorpt_t_min 0.795
_olex2_refinement_description
;
1. Twinned data refinement
 Scales: 0.6(3)
 0.4(3)
2. Fixed Uiso
 At 1.2 times of:
  All C(H) groups, All C(H,H) groups
 At 1.5 times of:
  All C(H,H,H) groups
3. Rigid body (RIGU) restrains
 All non-hydrogen atoms
 with sigma for 1-2 distances of 0.004 and sigma for 1-3 distances of 0.004
4.a Secondary CH2 refined with riding coordinates:
 C3(H3A,H3B), C11(H11A,H11B), C2(H2A,H2B), C6(H6A,H6B), C15(H15A,H15B),
 C14(H14A,H14B), C10(H10A,H10B)
4.b Aromatic/amide H refined with riding coordinates:
 C7(H7)
4.c Idealised Me refined as rotating group:
 C13(H13A,H13B,H13C), C12(H12A,H12B,H12C), C16(H16A,H16B,H16C), C8(H8A,H8B,
 H8C), C4(H4A,H4B,H4C), C5(H5A,H5B,H5C), C9(H9A,H9B,H9C), C1(H1A,H1B,H1C)
;
_olex2_submission_special_instructions 'No special instructions were received'

loop_
_space_group_symop_operation_xyz
'x, y, z'
'-x, -y, z+1/2'
'x+1/2, -y, z'
'-x+1/2, y, z+1/2'

loop_
_atom_site_label
_atom_site_type_symbol
_atom_site_fract_x
_atom_site_fract_y
_atom_site_fract_z
_atom_site_U_iso_or_equiv
_atom_site_adp_type
_atom_site_occupancy
_atom_site_site_symmetry_order
_atom_site_calc_flag
_atom_site_refinement_flags_posn
_atom_site_refinement_flags_adp
Cl2 Cl 0.64298(13) 0.7618(5) 0.3772(3) 0.0385(10) Uani 1 1 d . U
Cl1 Cl 0.61958(14) 0.3126(5) 0.3986(2) 0.0351(9) Uani 1 1 d . U
Mg2 Mg 0.69652(17) 0.4939(6) 0.3806(3) 0.0278(10) Uani 1 1 d . U
Cl8 Cl 0.8758(2) 0.3795(7) 0.5588(3) 0.0575(13) Uani 1 1 d . U
Cl10 Cl 0.9503(2) 0.0110(8) 0.6055(3) 0.0626(15) Uani 1 1 d . U
Al1 Al 0.62118(18) 1.0554(8) 0.6976(3) 0.0376(12) Uani 1 1 d . U
Cl9 Cl 0.8869(2) 0.0029(10) 0.4502(3) 0.0650(15) Uani 1 1 d . U
Cl3 Cl 0.5798(2) 0.8220(9) 0.7307(4) 0.0692(16) Uani 1 1 d . U
Mg1 Mg 0.56542(17) 0.5758(7) 0.3823(3) 0.0284(10) Uani 1 1 d . U
Cl4 Cl 0.5780(2) 1.2065(9) 0.6248(3) 0.0637(15) Uani 1 1 d . U
Al2 Al 0.88237(18) 0.0875(8) 0.5568(3) 0.0415(13) Uani 1 1 d . U
Cl6 Cl 0.6892(2) 0.9640(11) 0.6512(3) 0.0719(18) Uani 1 1 d . U
Cl5 Cl 0.6365(3) 1.2209(11) 0.7854(3) 0.079(2) Uani 1 1 d . U
Cl7 Cl 0.8184(3) -0.0289(11) 0.6045(4) 0.088(2) Uani 1 1 d . U
O6 O 0.7646(4) 0.6460(14) 0.3826(6) 0.033(2) Uani 1 1 d . U
O8 O 0.6967(5) 0.4709(19) 0.2711(6) 0.046(3) Uani 1 1 d . U
O2 O 0.4986(4) 0.4255(15) 0.4082(6) 0.035(2) Uani 1 1 d . U
O4 O 0.5575(5) 0.5256(17) 0.2749(6) 0.041(3) Uani 1 1 d . U
O7 O 0.7374(4) 0.2573(17) 0.3643(8) 0.048(3) Uani 1 1 d . U
O5 O 0.7149(5) 0.4922(17) 0.4845(6) 0.041(3) Uani 1 1 d . U
O1 O 0.5540(5) 0.635(2) 0.4884(6) 0.045(3) Uani 1 1 d . U
O3 O 0.5227(5) 0.7972(18) 0.3454(8) 0.047(3) Uani 1 1 d . U
C3 C 0.5022(7) 0.381(3) 0.4803(10) 0.045(4) Uani 1 1 d . U
H3A H 0.5300 0.2935 0.4877 0.054 Uiso 1 1 calc R .
H3B H 0.4705 0.3237 0.4961 0.054 Uiso 1 1 calc R .
C13 C 0.7465(9) 0.124(3) 0.4113(15) 0.065(5) Uani 1 1 d . U
H13A H 0.7742 0.1609 0.4420 0.097 Uiso 1 1 calc GR .
H13B H 0.7559 0.0114 0.3869 0.097 Uiso 1 1 calc GR .
H13C H 0.7161 0.1022 0.4391 0.097 Uiso 1 1 calc GR .
C12 C 0.7972(7) 0.675(3) 0.3248(12) 0.049(4) Uani 1 1 d . U
H12A H 0.8203 0.5719 0.3202 0.074 Uiso 1 1 calc GR .
H12B H 0.8167 0.7873 0.3322 0.074 Uiso 1 1 calc GR .
H12C H 0.7771 0.6872 0.2823 0.074 Uiso 1 1 calc GR .
C16 C 0.6876(8) 0.604(3) 0.2172(10) 0.053(5) Uani 1 1 d . U
H16A H 0.6735 0.7151 0.2379 0.080 Uiso 1 1 calc GR .
H16B H 0.6638 0.5545 0.1832 0.080 Uiso 1 1 calc GR .
H16C H 0.7194 0.6339 0.1939 0.080 Uiso 1 1 calc GR .
C8 C 0.5601(7) 0.349(3) 0.2426(9) 0.040(4) Uani 1 1 d . U
H8A H 0.5792 0.2658 0.2724 0.060 Uiso 1 1 calc GR .
H8B H 0.5769 0.3599 0.1974 0.060 Uiso 1 1 calc GR .
H8C H 0.5259 0.3017 0.2358 0.060 Uiso 1 1 calc GR .
C4 C 0.4500(6) 0.468(3) 0.3832(12) 0.049(4) Uani 1 1 d . U
H4A H 0.4386 0.5828 0.4039 0.073 Uiso 1 1 calc GR .
H4B H 0.4266 0.3701 0.3959 0.073 Uiso 1 1 calc GR .
H4C H 0.4511 0.4801 0.3325 0.073 Uiso 1 1 calc GR .
C11 C 0.7943(7) 0.611(3) 0.4436(11) 0.049(4) Uani 1 1 d . U
H11A H 0.8209 0.7045 0.4492 0.059 Uiso 1 1 calc R .
H11B H 0.8105 0.4894 0.4407 0.059 Uiso 1 1 calc R .
C5 C 0.5139(9) 0.960(2) 0.3816(14) 0.060(5) Uani 1 1 d . U
H5A H 0.5118 0.9342 0.4315 0.090 Uiso 1 1 calc GR .
H5B H 0.4821 1.0139 0.3658 0.090 Uiso 1 1 calc GR .
H5C H 0.5416 1.0451 0.3728 0.090 Uiso 1 1 calc GR .
C9 C 0.6860(9) 0.454(4) 0.5489(11) 0.070(7) Uani 1 1 d . U
H9A H 0.6711 0.5671 0.5664 0.106 Uiso 1 1 calc GR .
H9B H 0.7086 0.4026 0.5842 0.106 Uiso 1 1 calc GR .
H9C H 0.6591 0.3660 0.5387 0.106 Uiso 1 1 calc GR .
C7 C 0.5288(10) 0.650(3) 0.2369(13) 0.067(6) Uani 1 1 d . U
H7 H 0.5098 0.6238 0.1962 0.080 Uiso 1 1 calc R .
C2 C 0.5115(8) 0.546(3) 0.5201(10) 0.050(4) Uani 1 1 d . U
H2A H 0.4816 0.6267 0.5189 0.060 Uiso 1 1 calc R .
H2B H 0.5191 0.5157 0.5691 0.060 Uiso 1 1 calc R .
C6 C 0.5332(9) 0.830(3) 0.2712(11) 0.054(4) Uani 1 1 d . U
H6A H 0.5675 0.8809 0.2649 0.065 Uiso 1 1 calc R .
H6B H 0.5084 0.9173 0.2514 0.065 Uiso 1 1 calc R .
C15 C 0.7237(8) 0.320(3) 0.2438(12) 0.055(4) Uani 1 1 d . U
H15A H 0.7584 0.3578 0.2313 0.067 Uiso 1 1 calc R .
H15B H 0.7068 0.2745 0.2013 0.067 Uiso 1 1 calc R .
C14 C 0.7254(9) 0.172(3) 0.2982(12) 0.057(4) Uani 1 1 d . U
H14A H 0.6924 0.1090 0.3011 0.068 Uiso 1 1 calc R .
H14B H 0.7515 0.0803 0.2861 0.068 Uiso 1 1 calc R .
C10 C 0.7562(8) 0.618(4) 0.5054(12) 0.060(5) Uani 1 1 d . U
H10A H 0.7724 0.5760 0.5490 0.073 Uiso 1 1 calc R .
H10B H 0.7433 0.7431 0.5123 0.073 Uiso 1 1 calc R .
C1 C 0.5769(13) 0.785(5) 0.5259(15) 0.094(10) Uani 1 1 d . U
H1A H 0.6075 0.8241 0.5018 0.141 Uiso 1 1 calc GR .
H1B H 0.5855 0.7449 0.5731 0.141 Uiso 1 1 calc GR .
H1C H 0.5531 0.8868 0.5284 0.141 Uiso 1 1 calc GR .

loop_
_atom_site_aniso_label
_atom_site_aniso_U_11
_atom_site_aniso_U_22
_atom_site_aniso_U_33
_atom_site_aniso_U_23
_atom_site_aniso_U_13
_atom_site_aniso_U_12
Cl2 0.0269(17) 0.0242(17) 0.064(3) 0.0006(19) 0.000(2) -0.0002(13)
Cl1 0.0279(17) 0.0252(18) 0.052(2) 0.0004(17) 0.0071(16) 0.0008(14)
Mg2 0.023(2) 0.028(2) 0.032(2) 0.002(2) -0.001(2) 0.0009(18)
Cl8 0.063(3) 0.051(3) 0.059(3) 0.006(2) -0.002(2) 0.014(2)
Cl10 0.060(3) 0.059(3) 0.068(3) 0.009(3) -0.018(3) 0.015(3)
Al1 0.028(2) 0.047(3) 0.038(3) 0.004(2) 0.004(2) -0.002(2)
Cl9 0.070(3) 0.084(4) 0.042(3) -0.014(3) 0.003(2) -0.014(3)
Cl3 0.065(3) 0.064(4) 0.078(4) 0.016(3) 0.006(3) -0.013(3)
Mg1 0.026(2) 0.026(2) 0.033(2) -0.002(2) -0.003(2) 0.0007(18)
Cl4 0.059(3) 0.072(3) 0.060(3) 0.017(3) -0.007(3) 0.005(3)
Al2 0.029(2) 0.052(3) 0.043(3) -0.006(3) -0.001(2) 0.000(2)
Cl6 0.045(3) 0.102(5) 0.069(4) -0.006(3) 0.014(3) 0.010(3)
Cl5 0.085(4) 0.097(5) 0.055(3) -0.031(3) -0.006(3) 0.001(4)
Cl7 0.077(4) 0.094(5) 0.093(5) -0.020(4) 0.042(4) -0.040(4)
O6 0.027(4) 0.031(5) 0.041(5) 0.001(4) -0.011(4) 0.002(4)
O8 0.050(6) 0.053(6) 0.034(5) -0.004(4) 0.004(4) 0.000(5)
O2 0.036(5) 0.038(5) 0.031(5) -0.002(4) -0.002(4) -0.002(4)
O4 0.048(6) 0.039(5) 0.036(5) 0.001(4) -0.003(4) -0.012(4)
O7 0.036(6) 0.039(5) 0.068(7) -0.006(5) 0.000(5) -0.001(4)
O5 0.042(6) 0.046(6) 0.034(5) 0.001(4) -0.009(4) -0.002(5)
O1 0.043(6) 0.058(7) 0.034(5) -0.009(5) 0.004(4) -0.004(5)
O3 0.038(6) 0.040(5) 0.063(6) 0.006(5) -0.005(5) 0.003(5)
C3 0.042(9) 0.057(8) 0.035(6) 0.003(6) 0.000(6) -0.003(7)
C13 0.051(11) 0.049(9) 0.094(12) 0.008(9) -0.005(9) 0.001(8)
C12 0.046(9) 0.040(10) 0.062(8) -0.003(7) 0.006(7) -0.002(8)
C16 0.052(11) 0.063(10) 0.044(9) 0.004(7) -0.012(8) -0.019(8)
C8 0.045(9) 0.039(7) 0.035(8) -0.004(6) 0.000(7) -0.010(6)
C4 0.033(7) 0.053(10) 0.060(10) -0.011(9) -0.010(7) 0.002(6)
C11 0.037(7) 0.057(11) 0.053(7) 0.007(7) -0.018(6) -0.003(7)
C5 0.070(13) 0.037(7) 0.073(11) 0.000(8) 0.001(10) 0.007(7)
C9 0.057(11) 0.12(2) 0.035(8) 0.003(9) -0.008(7) -0.032(12)
C7 0.090(14) 0.057(8) 0.054(9) -0.001(7) -0.028(9) 0.006(8)
C2 0.049(9) 0.066(9) 0.036(8) -0.007(7) 0.009(6) -0.006(7)
C6 0.054(11) 0.054(8) 0.055(8) 0.008(6) -0.003(7) -0.003(7)
C15 0.054(10) 0.059(8) 0.054(9) -0.008(6) 0.010(7) -0.003(7)
C14 0.055(11) 0.048(8) 0.067(8) -0.013(6) 0.004(7) -0.007(7)
C10 0.054(9) 0.078(13) 0.050(8) -0.003(8) -0.011(6) -0.020(9)
C1 0.098(18) 0.117(17) 0.067(14) -0.042(14) 0.022(13) -0.052(16)

loop_
_atom_type_symbol
_atom_type_description
_atom_type_scat_dispersion_real
_atom_type_scat_dispersion_imag
_atom_type_scat_source
C C 0.0033 0.0016 'International Tables Vol C Tables 4.2.6.8 and 6.1.1.4'
H H 0.0000 0.0000 'International Tables Vol C Tables 4.2.6.8 and 6.1.1.4'
Al Al 0.0645 0.0514 'International Tables Vol C Tables 4.2.6.8 and 6.1.1.4'
Cl Cl 0.1484 0.1585 'International Tables Vol C Tables 4.2.6.8 and 6.1.1.4'
Mg Mg 0.0486 0.0363 'International Tables Vol C Tables 4.2.6.8 and 6.1.1.4'
O O 0.0106 0.0060 'International Tables Vol C Tables 4.2.6.8 and 6.1.1.4'

loop_
_geom_angle_atom_site_label_1
_geom_angle_atom_site_label_2
_geom_angle_atom_site_label_3
_geom_angle
Mg2 Cl2 Mg1 92.2(2)
Mg1 Cl1 Mg2 92.5(2)
Cl2 Mg2 Cl1 87.48(19)
Cl2 Mg2 Mg1 44.39(14)
Cl1 Mg2 Mg1 43.39(14)
O6 Mg2 Cl2 94.2(3)
O6 Mg2 Cl1 170.8(4)
O6 Mg2 Mg1 138.5(3)
O8 Mg2 Cl2 92.2(4)
O8 Mg2 Cl1 95.7(4)
O8 Mg2 Mg1 91.4(4)
O8 Mg2 O6 93.3(5)
O7 Mg2 Cl2 169.0(5)
O7 Mg2 Cl1 90.2(4)
O7 Mg2 Mg1 131.3(4)
O7 Mg2 O6 89.8(5)
O7 Mg2 O8 77.3(6)
O5 Mg2 Cl2 99.8(4)
O5 Mg2 Cl1 93.3(4)
O5 Mg2 Mg1 103.0(4)
O5 Mg2 O6 77.6(5)
O5 Mg2 O8 165.3(6)
O5 Mg2 O7 91.0(6)
Cl4 Al1 Cl3 109.8(3)
Cl4 Al1 Cl6 110.3(4)
Cl6 Al1 Cl3 108.1(4)
Cl5 Al1 Cl3 108.7(4)
Cl5 Al1 Cl4 109.3(4)
Cl5 Al1 Cl6 110.7(4)
Cl2 Mg1 Mg2 43.37(14)
Cl1 Mg1 Cl2 87.22(19)
Cl1 Mg1 Mg2 44.15(14)
O2 Mg1 Cl2 168.7(4)
O2 Mg1 Cl1 92.9(4)
O2 Mg1 Mg2 136.8(4)
O4 Mg1 Cl2 98.1(4)
O4 Mg1 Cl1 92.7(4)
O4 Mg1 Mg2 93.4(4)
O4 Mg1 O2 93.2(5)
O4 Mg1 O1 165.9(6)
O1 Mg1 Cl2 92.5(4)
O1 Mg1 Cl1 97.2(4)
O1 Mg1 Mg2 100.7(4)
O1 Mg1 O2 76.3(5)
O3 Mg1 Cl2 90.5(4)
O3 Mg1 Cl1 167.6(5)
O3 Mg1 Mg2 131.3(4)
O3 Mg1 O2 91.7(5)
O3 Mg1 O4 75.5(6)
O3 Mg1 O1 95.1(6)
Cl10 Al2 Cl8 109.1(3)
Cl10 Al2 Cl9 107.4(3)
Cl10 Al2 Cl7 112.8(4)
Cl9 Al2 Cl8 108.0(4)
Cl7 Al2 Cl8 109.3(4)
Cl7 Al2 Cl9 110.0(4)
C12 O6 Mg2 125.6(11)
C12 O6 C11 109.3(14)
C11 O6 Mg2 112.7(11)
C16 O8 Mg2 131.3(13)
C15 O8 Mg2 115.7(13)
C15 O8 C16 110.2(16)
C3 O2 Mg1 106.7(10)
C4 O2 Mg1 124.2(11)
C4 O2 C3 116.3(15)
C8 O4 Mg1 125.2(10)
C7 O4 Mg1 117.0(13)
C7 O4 C8 112.8(15)
C13 O7 Mg2 126.8(14)
C13 O7 C14 108.1(16)
C14 O7 Mg2 112.4(12)
C9 O5 Mg2 133.6(11)
C9 O5 C10 105.9(15)
C10 O5 Mg2 115.7(11)
C2 O1 Mg1 115.3(11)
C2 O1 C1 117.5(16)
C1 O1 Mg1 125.5(14)
C5 O3 Mg1 125.4(14)
C5 O3 C6 111.8(16)
C6 O3 Mg1 110.6(12)
O2 C3 H3A 109.8
O2 C3 H3B 109.8
O2 C3 C2 109.5(16)
H3A C3 H3B 108.2
C2 C3 H3A 109.8
C2 C3 H3B 109.8
O7 C13 H13A 109.5
O7 C13 H13B 109.5
O7 C13 H13C 109.5
H13A C13 H13B 109.5
H13A C13 H13C 109.5
H13B C13 H13C 109.5
O6 C12 H12A 109.5
O6 C12 H12B 109.5
O6 C12 H12C 109.5
H12A C12 H12B 109.5
H12A C12 H12C 109.5
H12B C12 H12C 109.5
O8 C16 H16A 109.5
O8 C16 H16B 109.5
O8 C16 H16C 109.5
H16A C16 H16B 109.5
H16A C16 H16C 109.5
H16B C16 H16C 109.5
O4 C8 H8A 109.5
O4 C8 H8B 109.5
O4 C8 H8C 109.5
H8A C8 H8B 109.5
H8A C8 H8C 109.5
H8B C8 H8C 109.5
O2 C4 H4A 109.5
O2 C4 H4B 109.5
O2 C4 H4C 109.5
H4A C4 H4B 109.5
H4A C4 H4C 109.5
H4B C4 H4C 109.5
O6 C11 H11A 110.7
O6 C11 H11B 110.7
O6 C11 C10 105.1(15)
H11A C11 H11B 108.8
C10 C11 H11A 110.7
C10 C11 H11B 110.7
O3 C5 H5A 109.5
O3 C5 H5B 109.5
O3 C5 H5C 109.5
H5A C5 H5B 109.5
H5A C5 H5C 109.5
H5B C5 H5C 109.5
O5 C9 H9A 109.5
O5 C9 H9B 109.5
O5 C9 H9C 109.5
H9A C9 H9B 109.5
H9A C9 H9C 109.5
H9B C9 H9C 109.5
O4 C7 H7 126.1
O4 C7 C6 107.9(17)
C6 C7 H7 126.1
O1 C2 C3 106.8(15)
O1 C2 H2A 110.4
O1 C2 H2B 110.4
C3 C2 H2A 110.4
C3 C2 H2B 110.4
H2A C2 H2B 108.6
O3 C6 C7 105.6(18)
O3 C6 H6A 110.6
O3 C6 H6B 110.6
C7 C6 H6A 110.6
C7 C6 H6B 110.6
H6A C6 H6B 108.8
O8 C15 H15A 110.0
O8 C15 H15B 110.0
O8 C15 C14 108.7(17)
H15A C15 H15B 108.3
C14 C15 H15A 110.0
C14 C15 H15B 110.0
O7 C14 C15 107.5(16)
O7 C14 H14A 110.2
O7 C14 H14B 110.2
C15 C14 H14A 110.2
C15 C14 H14B 110.2
H14A C14 H14B 108.5
O5 C10 C11 104.5(17)
O5 C10 H10A 110.8
O5 C10 H10B 110.8
C11 C10 H10A 110.8
C11 C10 H10B 110.8
H10A C10 H10B 108.9
O1 C1 H1A 109.5
O1 C1 H1B 109.5
O1 C1 H1C 109.5
H1A C1 H1B 109.5
H1A C1 H1C 109.5
H1B C1 H1C 109.5

loop_
_geom_bond_atom_site_label_1
_geom_bond_atom_site_label_2
_geom_bond_distance
Cl2 Mg2 2.426(6)
Cl2 Mg1 2.471(6)
Cl1 Mg2 2.461(6)
Cl1 Mg1 2.427(6)
Mg2 Mg1 3.530(6)
Mg2 O6 2.124(11)
Mg2 O8 2.114(13)
Mg2 O7 2.071(13)
Mg2 O5 2.057(13)
Cl8 Al2 2.150(8)
Cl10 Al2 2.108(7)
Al1 Cl3 2.132(8)
Al1 Cl4 2.121(8)
Al1 Cl6 2.122(7)
Al1 Cl5 2.120(8)
Cl9 Al2 2.147(8)
Mg1 O2 2.147(12)
Mg1 O4 2.108(13)
Mg1 O1 2.109(13)
Mg1 O3 2.105(13)
Al2 Cl7 2.110(8)
O6 C12 1.42(2)
O6 C11 1.44(2)
O8 C16 1.45(3)
O8 C15 1.42(3)
O2 C3 1.43(2)
O2 C4 1.41(2)
O4 C8 1.44(2)
O4 C7 1.40(3)
O7 C13 1.36(3)
O7 C14 1.45(3)
O5 C9 1.48(2)
O5 C10 1.49(2)
O1 C2 1.44(2)
O1 C1 1.45(3)
O3 C5 1.40(2)
O3 C6 1.48(3)
C3 H3A 0.9900
C3 H3B 0.9900
C3 C2 1.45(3)
C13 H13A 0.9800
C13 H13B 0.9800
C13 H13C 0.9800
C12 H12A 0.9800
C12 H12B 0.9800
C12 H12C 0.9800
C16 H16A 0.9800
C16 H16B 0.9800
C16 H16C 0.9800
C8 H8A 0.9800
C8 H8B 0.9800
C8 H8C 0.9800
C4 H4A 0.9800
C4 H4B 0.9800
C4 H4C 0.9800
C11 H11A 0.9900
C11 H11B 0.9900
C11 C10 1.56(3)
C5 H5A 0.9800
C5 H5B 0.9800
C5 H5C 0.9800
C9 H9A 0.9800
C9 H9B 0.9800
C9 H9C 0.9800
C7 H7 0.9500
C7 C6 1.48(3)
C2 H2A 0.9900
C2 H2B 0.9900
C6 H6A 0.9900
C6 H6B 0.9900
C15 H15A 0.9900
C15 H15B 0.9900
C15 C14 1.51(3)
C14 H14A 0.9900
C14 H14B 0.9900
C10 H10A 0.9900
C10 H10B 0.9900
C1 H1A 0.9800
C1 H1B 0.9800
C1 H1C 0.9800

loop_
_twin_individual_id
_twin_individual_mass_fraction_refined
1 0.6(3)
2 0.4(3)
